data_7046284
loop_
_publ_author_name
'Wang, Si-Yuan'
'Jin, Wan-Ting'
'Chen, Hong-Bin'
'Zhou, Zhao-Hui'

_publ_section_title
;
 Comparison of hydroxycarboxylato imidazole molybdenum(iv) complexes and
 nitrogenase protein structures: indirect evidence for the protonation of
 homocitrato FeMo-cofactors.
;
_journal_issue 22
_journal_name_full 'Dalton transactions (Cambridge, England : 2003)'
_journal_page_first 7412
_journal_page_last 7421
_journal_paper_doi 10.1039/c8dt00278a
_journal_volume 47
_journal_year 2018
_chemical_formula_moiety 'C18.04 H36.04 Mo3 N6 Na2 O18 S, 4(H2 O)'
_chemical_formula_sum 'C18.04 H44.04 Mo3 N6 Na2 O22 S'
_chemical_formula_weight 1062.97
_space_group_crystal_system triclinic
_space_group_IT_number 2
_space_group_name_Hall '-P 1'
_space_group_name_H-M_alt 'P -1'
_symmetry_space_group_name_Hall '-P 1'
_symmetry_space_group_name_H-M 'P -1'
_atom_sites_solution_hydrogens mixed
_atom_sites_solution_primary direct
_audit_creation_date 2018-04-10
_audit_creation_method
;
Olex2 1.2
(compiled 2018.04.03 svn.r3497 for OlexSys, GUI svn.r5486)
;
_audit_update_record
;
2018-04-13 deposited with the CCDC.
2018-05-09 downloaded from the CCDC.
;
_cell_angle_alpha 105.896(5)
_cell_angle_beta 94.713(5)
_cell_angle_gamma 119.364(6)
_cell_formula_units_Z 2
_cell_length_a 12.4659(7)
_cell_length_b 12.7032(7)
_cell_length_c 14.8254(9)
_cell_measurement_reflns_used 4322
_cell_measurement_temperature 173
_cell_measurement_theta_max 62.0368
_cell_measurement_theta_min 3.2056
_cell_volume 1901.1(3)
_computing_cell_refinement
;
CrysAlisPro, Agilent Technologies,
Version 1.171.35.15 (release 03-08-2011 CrysAlis171 .NET)
(compiled Aug  3 2011,13:03:54)
;
_computing_data_collection
;
CrysAlisPro, Agilent Technologies,
Version 1.171.35.15 (release 03-08-2011 CrysAlis171 .NET)
(compiled Aug  3 2011,13:03:54)
;
_computing_data_reduction
;
CrysAlisPro, Agilent Technologies,
Version 1.171.35.15 (release 03-08-2011 CrysAlis171 .NET)
(compiled Aug  3 2011,13:03:54)
;
_computing_molecular_graphics 'Olex2 (Dolomanov et al., 2009)'
_computing_publication_material 'Olex2 (Dolomanov et al., 2009)'
_computing_structure_refinement 'ShelXL (Sheldrick, 2015)'
_computing_structure_solution 'ShelXS (Sheldrick, 2008)'
_diffrn_ambient_temperature 173.0
_diffrn_detector_area_resol_mean 16.1903
_diffrn_measured_fraction_theta_full 0.985
_diffrn_measured_fraction_theta_max 0.985
_diffrn_measurement_details
;
#__ type_ start__ end____ width___ exp.time_
  1 omega  -24.00   98.00   1.0000    5.0000
omega____ theta____ kappa____ phi______ frames
    -       32.3066  -19.0000  -90.0000 122

#__ type_ start__ end____ width___ exp.time_
  2 omega   47.00   95.00   1.0000   10.0000
omega____ theta____ kappa____ phi______ frames
    -       94.5000  -92.0000  -30.0000 48

#__ type_ start__ end____ width___ exp.time_
  3 omega   43.00   69.00   1.0000   10.0000
omega____ theta____ kappa____ phi______ frames
    -       94.5000 -112.0000 -120.0000 26

#__ type_ start__ end____ width___ exp.time_
  4 omega   52.00  104.00   1.0000   10.0000
omega____ theta____ kappa____ phi______ frames
    -       94.5000  -92.0000 -180.0000 52

#__ type_ start__ end____ width___ exp.time_
  5 omega   23.00   67.00   1.0000   10.0000
omega____ theta____ kappa____ phi______ frames
    -       94.5000 -123.0000  -19.0000 44

#__ type_ start__ end____ width___ exp.time_
  6 omega   26.00   63.00   1.0000   10.0000
omega____ theta____ kappa____ phi______ frames
    -       94.5000 -112.0000   30.0000 37

#__ type_ start__ end____ width___ exp.time_
  7 omega   73.00   99.00   1.0000   10.0000
omega____ theta____ kappa____ phi______ frames
    -       94.5000  -92.0000  120.0000 26

#__ type_ start__ end____ width___ exp.time_
  8 omega   51.00  116.00   1.0000   10.0000
omega____ theta____ kappa____ phi______ frames
    -       94.5000  -38.0000   90.0000 65

#__ type_ start__ end____ width___ exp.time_
  9 omega   74.00  128.00   1.0000   10.0000
omega____ theta____ kappa____ phi______ frames
    -       94.5000  -25.0000   30.0000 54

#__ type_ start__ end____ width___ exp.time_
 10 omega   91.00  167.00   1.0000   10.0000
omega____ theta____ kappa____ phi______ frames
    -       94.5000   77.0000   90.0000 76

#__ type_ start__ end____ width___ exp.time_
 11 omega   79.00  117.00   1.0000   10.0000
omega____ theta____ kappa____ phi______ frames
    -       94.5000  112.0000 -120.0000 38

#__ type_ start__ end____ width___ exp.time_
 12 omega   71.00   97.00   1.0000    5.0000
omega____ theta____ kappa____ phi______ frames
    -       32.3066  151.0000 -137.0000 26

#__ type_ start__ end____ width___ exp.time_
 13 omega   47.00   78.00   1.0000    5.0000
omega____ theta____ kappa____ phi______ frames
    -       32.3066  178.0000  -90.0000 31

#__ type_ start__ end____ width___ exp.time_
 14 omega   37.00  171.00   1.0000   10.0000
omega____ theta____ kappa____ phi______ frames
    -       94.5000   12.0000   60.0000 134

#__ type_ start__ end____ width___ exp.time_
 15 omega   40.00   75.00   1.0000    5.0000
omega____ theta____ kappa____ phi______ frames
    -       32.3066  -99.0000  120.0000 35

#__ type_ start__ end____ width___ exp.time_
 16 omega   23.00  105.00   1.0000   10.0000
omega____ theta____ kappa____ phi______ frames
    -       94.5000  -50.0000   30.0000 82

#__ type_ start__ end____ width___ exp.time_
 17 omega   32.00   58.00   1.0000   10.0000
omega____ theta____ kappa____ phi______ frames
    -       94.5000  -25.0000   30.0000 26

#__ type_ start__ end____ width___ exp.time_
 18 omega   21.00  127.00   1.0000   10.0000
omega____ theta____ kappa____ phi______ frames
    -       94.5000  -93.0000   53.4868 106

#__ type_ start__ end____ width___ exp.time_
 19 omega   22.00  132.00   1.0000   10.0000
omega____ theta____ kappa____ phi______ frames
    -       94.5000  -92.0000  -90.0000 110

#__ type_ start__ end____ width___ exp.time_
 20 omega   21.00   60.00   1.0000   10.0000
omega____ theta____ kappa____ phi______ frames
    -       94.5000 -112.0000  -90.0000 39

#__ type_ start__ end____ width___ exp.time_
 21 omega  -35.00   37.00   1.0000    5.0000
omega____ theta____ kappa____ phi______ frames
    -       32.3066  -57.0000 -120.0000 72

#__ type_ start__ end____ width___ exp.time_
 22 omega  -22.00   14.00   1.0000    5.0000
omega____ theta____ kappa____ phi______ frames
    -       32.3066  -99.0000  120.0000 36

#__ type_ start__ end____ width___ exp.time_
 23 omega -101.00  -74.00   1.0000    5.0000
omega____ theta____ kappa____ phi______ frames
    -      -32.3066 -178.0000 -120.0000 27

#__ type_ start__ end____ width___ exp.time_
 24 omega -110.00  -70.00   1.0000    5.0000
omega____ theta____ kappa____ phi______ frames
    -      -32.3066 -178.0000  -30.0000 40

#__ type_ start__ end____ width___ exp.time_
 25 omega -112.00  -75.00   1.0000    5.0000
omega____ theta____ kappa____ phi______ frames
    -      -32.3066 -178.0000   90.0000 37

#__ type_ start__ end____ width___ exp.time_
 26 omega -113.00  -85.00   1.0000    5.0000
omega____ theta____ kappa____ phi______ frames
    -      -32.3066  178.0000 -150.0000 28
;
_diffrn_measurement_device_type 'Xcalibur, Sapphire3, Gemini ultra'
_diffrn_measurement_method '\w scans'
_diffrn_radiation_type CuK\a
_diffrn_radiation_wavelength 1.54184
_diffrn_reflns_av_R_equivalents 0.0538
_diffrn_reflns_av_unetI/netI 0.0727
_diffrn_reflns_Laue_measured_fraction_full 0.985
_diffrn_reflns_Laue_measured_fraction_max 0.985
_diffrn_reflns_limit_h_max 13
_diffrn_reflns_limit_h_min -14
_diffrn_reflns_limit_k_max 14
_diffrn_reflns_limit_k_min -11
_diffrn_reflns_limit_l_max 15
_diffrn_reflns_limit_l_min -16
_diffrn_reflns_number 10608
_diffrn_reflns_point_group_measured_fraction_full 0.985
_diffrn_reflns_point_group_measured_fraction_max 0.985
_diffrn_reflns_theta_full 62.127
_diffrn_reflns_theta_max 62.127
_diffrn_reflns_theta_min 3.208
_exptl_absorpt_coefficient_mu 9.513
_exptl_absorpt_correction_T_max 1.00000
_exptl_absorpt_correction_T_min 0.41865
_exptl_absorpt_correction_type multi-scan
_exptl_absorpt_process_details
;
CrysAlisPro, Agilent Technologies,
Version 1.171.35.15 (release 03-08-2011 CrysAlis171 .NET)
(compiled Aug  3 2011,13:03:54)
Empirical absorption correction using spherical harmonics,
 implemented in SCALE3 ABSPACK scaling algorithm.
;
_exptl_crystal_colour violet
_exptl_crystal_colour_primary violet
_exptl_crystal_density_diffrn 1.857
_exptl_crystal_description plate
_exptl_crystal_F_000 1069
_exptl_crystal_size_max 0.28
_exptl_crystal_size_mid 0.28
_exptl_crystal_size_min 0.02
_refine_diff_density_max 1.794
_refine_diff_density_min -1.398
_refine_diff_density_rms 0.206
_refine_ls_extinction_method none
_refine_ls_goodness_of_fit_ref 1.123
_refine_ls_hydrogen_treatment mixed
_refine_ls_matrix_type full
_refine_ls_number_parameters 520
_refine_ls_number_reflns 5910
_refine_ls_number_restraints 119
_refine_ls_restrained_S_all 1.138
_refine_ls_R_factor_all 0.0730
_refine_ls_R_factor_gt 0.0686
_refine_ls_shift/su_max 0.000
_refine_ls_shift/su_mean 0.000
_refine_ls_structure_factor_coef Fsqd
_refine_ls_weighting_details 'w=1/[\s^2^(Fo^2^)+(0.0821P)^2^+17.9074P] where P=(Fo^2^+2Fc^2^)/3'
_refine_ls_weighting_scheme calc
_refine_ls_wR_factor_gt 0.1790
_refine_ls_wR_factor_ref 0.1832
_reflns_Friedel_coverage 0.000
_reflns_number_gt 5410
_reflns_number_total 5910
_reflns_threshold_expression 'I > 2\s(I)'
_cod_data_source_file c8dt00278a2.cif
_cod_data_source_block exp_16981
_cod_depositor_comments 'Adding full bibliography for 7046283--7046286.cif.'
_cod_original_cell_volume 1901.1(2)
_cod_database_code 7046284
_shelx_shelxl_version_number 2014/7
_shelx_space_group_comment
;
The symmetry employed for this shelxl refinement is uniquely defined
by the following loop, which should always be used as a source of
symmetry information in preference to the above space-group names.
They are only intended as comments.
;
_olex2_refinement_description
;
1. Fixed Uiso
 At 1.2 times of:
  All C(H) groups, {H7A,H7B} of C7, {H1A,H1B} of C1, All C(H,H,H,H,H,H,H,H,H,
  H,H,H,H,H,H,H,H,H) groups, All N(H) groups
 At 1.5 times of:
  All C(H,H,H) groups
 At 2 times of:
  {H8WA,H8WB} of C15A
2. Restrained distances
 O2W-H2WB = O2W-H2WA
 0.85 with sigma of 0.01
 H2WA-H2WB
 1.39 with sigma of 0.01
 O1W-H1WA = O1W-H1WB
 0.85 with sigma of 0.01
 H1WA-H1WB
 1.39 with sigma of 0.01
 O3W-H3WA = O3W-H3WB
 0.9 with sigma of 0.01
 O7W-H7WA
 0.85 with sigma of 0.01
 O5W-H5WA = O5W-H5WB
 0.9 with sigma of 0.01
 H5WA-H5WB
 1.39 with sigma of 0.01
 O4W-H4WA = O4W-H4WB
 0.85 with sigma of 0.01
 H4WA-H4WB
 1.39 with sigma of 0.01
 O8W-H8WA
 0.85 with sigma of 0.01
 O10W-H10B = O10W-H10A
 0.85 with sigma of 0.01
 H10B-H10A
 1.39 with sigma of 0.01
 O9W-H9WA = O9W-H9WB
 0.85 with sigma of 0.01
 H9WA-H9WB
 1.39 with sigma of 0.01
 C15A-C13A \\sim C15-C13
 with sigma of 0.01
3. Rigid bond restraints
 C1
 with sigma for 1-2 distances of 0.01 and sigma for 1-3 distances of 0.005
4. Uiso/Uaniso restraints and constraints
C15A \\sim C15 \\sim C13A \\sim C13: within 3.8A with sigma of 0.02 and sigma
for terminal atoms of 0.04
Uanis(C3A) \\sim Ueq, Uanis(C3) \\sim Ueq, Uanis(C9A) \\sim Ueq, Uanis(C9)
\\sim Ueq, Uanis(C15A) \\sim Ueq: with sigma of 0.01 and sigma for terminal
atoms of 0.02
Uanis(C3A) \\sim Ueq, Uanis(C15) \\sim Ueq: with sigma of 0.01 and sigma for
terminal atoms of 0.01
Uanis(C1) \\sim Ueq, Uanis(C7) \\sim Ueq, Uanis(C13) \\sim Ueq, Uanis(C13A)
\\sim Ueq: with sigma of 0.01 and sigma for terminal atoms of 0.01
5. Others
 Sof(H1B)=Sof(C3A)=Sof(H3AA)=Sof(H3AB)=Sof(H3AC)=1-FVAR(1)
 Sof(H1A)=Sof(C3)=Sof(H3A)=Sof(H3B)=Sof(H3C)=FVAR(1)
 Sof(H7B)=Sof(C9A)=Sof(H9AA)=Sof(H9AB)=Sof(H9AC)=1-FVAR(2)
 Sof(H7A)=Sof(C9)=Sof(H9A)=Sof(H9B)=Sof(H9C)=FVAR(2)
 Sof(C13A)=Sof(H13A)=FVAR(3)
 Fixed Sof: C13(0.46) H13(0.46) C15(0.6) H15A(0.6) H15B(0.6) H15C(0.6)
 C15A(0.4) H15D(0.4) H15E(0.4) H15F(0.4)
6.a Riding coordinates:
 C15A(H9WA,H9WB,H10A,H10B,H8WA,H4WA,H4WB,H7WA,H5WA,H5WB,H7WB,H8WB,H6WA,H6WB,
 H3WA,H3WB,H1WA,H1WB)
6.b Ternary CH refined with riding coordinates:
 C7(H7A), C7(H7B), C1(H1A), C1(H1B), C13(H13), C13A(H13A)
6.c Aromatic/amide H refined with riding coordinates:
 N2(H2), N6(H6), N4(H4), C6(H6A), C4(H4A), C16(H16), C18(H18), C11(H11),
 C17(H17), C12(H12), C10(H10), C5(H5)
6.d Idealised Me refined as rotating group:
 C3(H3A,H3B,H3C), C3A(H3AA,H3AB,H3AC), C15(H15A,H15B,H15C), C9(H9A,H9B,H9C),
 C9A(H9AA,H9AB,H9AC), C15A(H15D,H15E,H15F)
;
_olex2_exptl_crystal_mounting_method set
_olex2_submission_special_instructions 'No special instructions were received'

loop_
_space_group_symop_operation_xyz
'x, y, z'
'-x, -y, -z'

loop_
_atom_site_label
_atom_site_type_symbol
_atom_site_fract_x
_atom_site_fract_y
_atom_site_fract_z
_atom_site_U_iso_or_equiv
_atom_site_adp_type
_atom_site_occupancy
_atom_site_site_symmetry_order
_atom_site_calc_flag
_atom_site_refinement_flags_posn
_atom_site_refinement_flags_adp
_atom_site_refinement_flags_occupancy
_atom_site_disorder_assembly
_atom_site_disorder_group
Mo1 Mo 0.82418(6) 0.57013(6) 0.22015(5) 0.0170(2) Uani 1 1 d . . . . .
Mo2 Mo 0.79113(7) 0.34903(6) 0.21662(5) 0.0179(2) Uani 1 1 d . . . . .
Mo3 Mo 0.60297(6) 0.38598(6) 0.22225(5) 0.0177(2) Uani 1 1 d . . . . .
S1 S 0.69174(19) 0.37261(19) 0.08710(15) 0.0175(4) Uani 1 1 d . . . . .
Na1 Na 1.1198(3) 1.1753(3) 0.4042(3) 0.0268(8) Uani 1 1 d . . . . .
Na2 Na 0.8875(5) 0.2299(5) 0.4416(4) 0.0511(12) Uani 1 1 d . . . . .
O10 O 0.4445(6) 0.2114(6) 0.1515(5) 0.0265(14) Uani 1 1 d . . . . .
O11 O 0.4864(6) 0.3754(6) 0.3210(5) 0.0251(14) Uani 1 1 d . . . . .
O2 O 0.6789(6) 0.3274(6) 0.3008(4) 0.0221(13) Uani 1 1 d . . . . .
O1 O 0.9163(6) 0.5273(6) 0.3002(5) 0.0236(14) Uani 1 1 d . . . . .
O5 O 0.9543(6) 0.7659(6) 0.3157(5) 0.0242(14) Uani 1 1 d . . . . .
O3 O 0.7134(6) 0.5667(6) 0.3044(5) 0.0216(13) Uani 1 1 d . . . . .
O4 O 0.7894(7) 0.6664(6) 0.1483(5) 0.0269(14) Uani 1 1 d . . . . .
O7 O 0.9079(6) 0.3259(6) 0.1401(5) 0.0276(15) Uani 1 1 d . . . . .
O8 O 0.8825(7) 0.2943(6) 0.3055(5) 0.0285(15) Uani 1 1 d . . . . .
N1 N 0.9830(7) 0.6169(7) 0.1465(6) 0.0247(17) Uani 1 1 d . . . . .
N5 N 0.4918(8) 0.4487(8) 0.1482(6) 0.0267(18) Uani 1 1 d . . . . .
O3W O 0.9400(8) 0.0871(7) 0.4829(5) 0.053(2) Uani 1 1 d D . . . .
O9 O 0.9981(9) 0.2085(9) 0.3052(6) 0.053(2) Uani 1 1 d . . . . .
N2 N 1.0895(8) 0.6691(8) 0.0392(6) 0.0319(19) Uani 1 1 d . . . . .
H2 H 1.1063 0.6794 -0.0153 0.038 Uiso 1 1 calc R . . . .
O12 O 0.3051(8) 0.2512(8) 0.3486(6) 0.055(2) Uani 1 1 d . . . . .
N3 N 0.6673(8) 0.1342(7) 0.1399(6) 0.0248(17) Uani 1 1 d . . . . .
O6 O 1.0541(8) 0.9657(7) 0.3184(6) 0.046(2) Uani 1 1 d . . . . .
O1W O 1.2356(8) 1.1985(7) 0.5550(6) 0.053(2) Uani 1 1 d D . . . .
N6 N 0.3606(8) 0.4428(8) 0.0363(6) 0.0305(19) Uani 1 1 d . . . . .
H6 H 0.3085 0.4173 -0.0198 0.037 Uiso 1 1 calc R . . . .
N4 N 0.5915(8) -0.0584(7) 0.0291(6) 0.0271(18) Uani 1 1 d . . . . .
H4 H 0.5736 -0.1189 -0.0265 0.033 Uiso 1 1 calc R . . . .
O7W O 0.6999(8) 0.0263(10) 0.6116(8) 0.069(3) Uani 1 1 d D . . . .
O9W O 0.4570(8) 0.8180(9) 0.5911(7) 0.056(2) Uani 1 1 d D . . . .
C6 C 1.1088(9) 0.6710(10) 0.1870(8) 0.032(2) Uani 1 1 d . . . . .
H6A H 1.1436 0.6837 0.2513 0.038 Uiso 1 1 calc R . . . .
C4 C 0.9755(9) 0.6169(9) 0.0571(7) 0.029(2) Uani 1 1 d . . . . .
H4A H 0.8983 0.5838 0.0113 0.035 Uiso 1 1 calc R . . . .
C16 C 0.4221(9) 0.3875(10) 0.0589(7) 0.028(2) Uani 1 1 d . . . . .
H16 H 0.4154 0.3130 0.0152 0.034 Uiso 1 1 calc R . . . .
O6W O 0.4381(11) -0.1662(12) 0.3077(9) 0.083(3) Uani 1 1 d . . . . .
C18 C 0.4760(10) 0.5493(10) 0.1853(8) 0.031(2) Uani 1 1 d . . . . .
H18 H 0.5162 0.6117 0.2494 0.038 Uiso 1 1 calc R . . . .
C11 C 0.5561(10) -0.0779(10) 0.1126(7) 0.030(2) Uani 1 1 d . . . . .
H11 H 0.5082 -0.1586 0.1208 0.036 Uiso 1 1 calc R . . . .
C17 C 0.3957(11) 0.5476(10) 0.1184(8) 0.035(2) Uani 1 1 d . . . . .
H17 H 0.3683 0.6067 0.1260 0.042 Uiso 1 1 calc R . . . .
C2 C 0.9641(10) 0.8515(10) 0.2816(8) 0.036(2) Uani 1 1 d . . . . .
C12 C 0.6027(10) 0.0394(9) 0.1789(7) 0.031(2) Uani 1 1 d . . . . .
H12 H 0.5932 0.0559 0.2433 0.037 Uiso 1 1 calc R . . . .
C10 C 0.6574(9) 0.0687(9) 0.0493(7) 0.025(2) Uani 1 1 d . . . . .
H10 H 0.6930 0.1080 0.0045 0.030 Uiso 1 1 calc R . . . .
C8 C 0.9554(11) 0.2613(11) 0.2684(8) 0.037(3) Uani 1 1 d . . . . .
O10W O 0.3576(11) 0.4826(9) 0.4815(7) 0.094(4) Uani 1 1 d D . . . .
C5 C 1.1767(11) 0.7039(10) 0.1222(8) 0.036(2) Uani 1 1 d . . . . .
H5 H 1.2662 0.7430 0.1317 0.043 Uiso 1 1 calc R . . . .
C14 C 0.3778(10) 0.2718(11) 0.2967(8) 0.040(3) Uani 1 1 d . . . . .
O2W O 1.1205(11) 0.4051(13) 0.5061(8) 0.088(4) Uani 1 1 d D . . . .
C7 C 0.9884(12) 0.2925(13) 0.1792(9) 0.048(3) Uani 1 1 d . U . . .
H7A H 1.0727 0.3765 0.2062 0.058 Uiso 0.55(3) 1 calc R . P A 1
H7B H 0.9614 0.2067 0.1298 0.058 Uiso 0.45(3) 1 calc R . P A 2
C1 C 0.8642(14) 0.8037(11) 0.1907(9) 0.055(3) Uani 1 1 d . U . . .
H1A H 0.9153 0.8293 0.1433 0.067 Uiso 0.51(3) 1 calc R . P B 1
H1B H 0.8017 0.8181 0.2213 0.067 Uiso 0.49(3) 1 calc R . P B 2
C13 C 0.3615(19) 0.153(2) 0.2087(17) 0.026(5) Uani 0.46 1 d D U P C 1
H13 H 0.4117 0.1274 0.2431 0.031 Uiso 0.46 1 calc R . P C 1
O8W O 0.4888(14) 0.6964(13) 0.4249(8) 0.119(5) Uani 1 1 d D . . . .
O4W O 1.1266(9) 0.6095(9) 0.4420(6) 0.071(3) Uani 1 1 d D . . . .
O5W O 0.6731(8) 0.0681(8) 0.4324(6) 0.065(3) Uani 1 1 d D . . . .
C3 C 0.806(3) 0.869(2) 0.198(2) 0.060(9) Uani 0.51(3) 1 d . U P B 1
H3A H 0.7960 0.8859 0.1379 0.090 Uiso 0.51(3) 1 calc GR . P B 1
H3B H 0.8569 0.9520 0.2528 0.090 Uiso 0.51(3) 1 calc GR . P B 1
H3C H 0.7216 0.8182 0.2084 0.090 Uiso 0.51(3) 1 calc GR . P B 1
C3A C 0.881(2) 0.877(2) 0.1270(18) 0.045(8) Uani 0.49(3) 1 d . U P B 2
H3AA H 0.9397 0.8704 0.0891 0.067 Uiso 0.49(3) 1 calc GR . P B 2
H3AB H 0.9158 0.9676 0.1661 0.067 Uiso 0.49(3) 1 calc GR . P B 2
H3AC H 0.7983 0.8407 0.0830 0.067 Uiso 0.49(3) 1 calc GR . P B 2
C15 C 0.255(2) 0.0490(19) 0.1758(16) 0.056(5) Uani 0.6 1 d D U P C 1
H15A H 0.2440 0.0037 0.1074 0.084 Uiso 0.6 1 calc GR . P C 1
H15B H 0.1874 0.0677 0.1814 0.084 Uiso 0.6 1 calc GR . P C 1
H15C H 0.2490 -0.0058 0.2129 0.084 Uiso 0.6 1 calc GR . P C 1
C9 C 1.012(3) 0.212(3) 0.1063(19) 0.055(7) Uani 0.55(3) 1 d . U P A 1
H9A H 0.9498 0.1205 0.0944 0.083 Uiso 0.55(3) 1 calc GR . P A 1
H9B H 1.0983 0.2309 0.1287 0.083 Uiso 0.55(3) 1 calc GR . P A 1
H9C H 1.0052 0.2286 0.0461 0.083 Uiso 0.55(3) 1 calc GR . P A 1
C9A C 1.115(3) 0.362(3) 0.194(2) 0.056(9) Uani 0.45(3) 1 d . U P A 2
H9AA H 1.1362 0.3558 0.1308 0.084 Uiso 0.45(3) 1 calc GR . P A 2
H9AB H 1.1535 0.3278 0.2281 0.084 Uiso 0.45(3) 1 calc GR . P A 2
H9AC H 1.1489 0.4527 0.2323 0.084 Uiso 0.45(3) 1 calc GR . P A 2
C15A C 0.2287(7) 0.0891(6) 0.1410(5) 0.041(6) Uani 0.4 1 d D U P C 2
H15D H 0.2037 0.1014 0.0821 0.061 Uiso 0.4 1 calc GR . P C 2
H15E H 0.1652 0.0783 0.1785 0.061 Uiso 0.4 1 calc GR . P C 2
H15F H 0.2336 0.0116 0.1230 0.061 Uiso 0.4 1 calc GR . P C 2
H9WA H 0.4408 0.7721 0.6236 0.049 Uiso 1 1 d DR . . . .
H9WB H 0.3986 0.8296 0.5752 0.049 Uiso 1 1 d DR . . . .
H10A H 0.3117 0.4034 0.4455 0.049 Uiso 1 1 d DR . . . .
H10B H 0.4050 0.4933 0.5311 0.049 Uiso 1 1 d DR . . . .
H8WA H 0.5217 0.7519 0.4820 0.081 Uiso 1 1 d DR . . . .
H4WA H 1.0714 0.5834 0.3891 0.049 Uiso 1 1 d DR . . . .
H4WB H 1.1412 0.5507 0.4407 0.049 Uiso 1 1 d DR . . . .
H7WA H 0.7713 0.0368 0.6341 0.049 Uiso 1 1 d DR . . . .
H5WA H 0.6907 0.0523 0.4818 0.049 Uiso 1 1 d DR . . . .
H5WB H 0.6112 -0.0037 0.3891 0.049 Uiso 1 1 d DR . . . .
H7WB H 0.6217 -0.0395 0.5944 0.049 Uiso 1 1 d R . . . .
H8WB H 0.4913 0.6172 0.4248 0.081 Uiso 1 1 d R . . . .
H6WA H 0.3626 -0.1661 0.2825 0.049 Uiso 1 1 d R . . . .
H6WB H 0.4208 -0.2203 0.3441 0.049 Uiso 1 1 d R . . . .
H3WA H 0.9628 0.1235 0.5539 0.049 Uiso 1 1 d DR . . . .
H3WB H 0.8965 -0.0072 0.4726 0.049 Uiso 1 1 d DR . . . .
H1WA H 1.2826 1.1675 0.5511 0.049 Uiso 1 1 d DR . . . .
H1WB H 1.2790 1.2776 0.5926 0.049 Uiso 1 1 d DR . . . .
H2WA H 1.195(5) 0.419(11) 0.505(7) 0.049 Uiso 1 1 d DR . . . .
H2WB H 1.124(9) 0.453(10) 0.561(4) 0.049 Uiso 1 1 d DR . . . .
C13A C 0.3354(16) 0.1862(17) 0.1915(14) 0.028(6) Uani 0.58(4) 1 d D U P C 2
H13A H 0.3217 0.2466 0.1683 0.034 Uiso 0.58(4) 1 calc R . P C 2

loop_
_atom_site_aniso_label
_atom_site_aniso_U_11
_atom_site_aniso_U_22
_atom_site_aniso_U_33
_atom_site_aniso_U_23
_atom_site_aniso_U_13
_atom_site_aniso_U_12
Mo1 0.0191(4) 0.0153(4) 0.0162(4) 0.0079(3) 0.0066(3) 0.0075(3)
Mo2 0.0219(4) 0.0185(4) 0.0170(4) 0.0087(3) 0.0070(3) 0.0121(3)
Mo3 0.0173(4) 0.0174(4) 0.0169(4) 0.0063(3) 0.0069(3) 0.0079(3)
S1 0.0197(10) 0.0161(10) 0.0156(10) 0.0065(8) 0.0053(8) 0.0085(8)
Na1 0.0264(19) 0.0292(19) 0.027(2) 0.0141(16) 0.0107(16) 0.0141(16)
Na2 0.055(3) 0.068(3) 0.051(3) 0.033(3) 0.023(2) 0.040(3)
O10 0.019(3) 0.025(3) 0.028(4) 0.008(3) 0.014(3) 0.006(3)
O11 0.026(3) 0.025(3) 0.024(3) 0.007(3) 0.012(3) 0.013(3)
O2 0.030(3) 0.023(3) 0.023(3) 0.011(3) 0.011(3) 0.019(3)
O1 0.020(3) 0.028(3) 0.025(3) 0.016(3) 0.007(3) 0.011(3)
O5 0.026(3) 0.013(3) 0.024(3) 0.007(3) 0.006(3) 0.003(3)
O3 0.023(3) 0.019(3) 0.026(3) 0.012(3) 0.008(3) 0.011(3)
O4 0.039(4) 0.019(3) 0.019(3) 0.008(3) 0.005(3) 0.013(3)
O7 0.032(4) 0.034(4) 0.024(3) 0.011(3) 0.010(3) 0.022(3)
O8 0.038(4) 0.031(4) 0.026(4) 0.013(3) 0.011(3) 0.024(3)
N1 0.025(4) 0.021(4) 0.023(4) 0.010(3) 0.011(3) 0.006(3)
N5 0.028(4) 0.027(4) 0.029(4) 0.010(4) 0.006(4) 0.018(4)
O3W 0.050(5) 0.071(6) 0.046(5) 0.026(5) 0.016(4) 0.035(5)
O9 0.075(6) 0.075(6) 0.037(5) 0.019(4) 0.008(4) 0.062(6)
N2 0.036(5) 0.024(4) 0.028(5) 0.009(4) 0.017(4) 0.010(4)
O12 0.035(4) 0.049(5) 0.046(5) 0.001(4) 0.028(4) 0.004(4)
N3 0.032(4) 0.023(4) 0.020(4) 0.008(3) 0.008(3) 0.015(4)
O6 0.049(5) 0.025(4) 0.043(5) 0.014(3) 0.009(4) 0.006(4)
O1W 0.073(6) 0.064(6) 0.035(4) 0.002(4) 0.007(4) 0.055(5)
N6 0.031(5) 0.039(5) 0.028(5) 0.017(4) 0.005(4) 0.021(4)
N4 0.030(4) 0.025(4) 0.027(4) 0.005(3) 0.012(4) 0.017(4)
O7W 0.044(5) 0.071(7) 0.078(7) 0.040(6) 0.002(5) 0.017(5)
O9W 0.053(5) 0.064(6) 0.064(6) 0.044(5) 0.021(5) 0.029(5)
C6 0.025(5) 0.031(5) 0.027(5) 0.011(4) 0.009(4) 0.007(4)
C4 0.028(5) 0.025(5) 0.026(5) 0.010(4) 0.012(4) 0.007(4)
C16 0.032(5) 0.034(5) 0.021(5) 0.013(4) 0.008(4) 0.018(5)
O6W 0.064(7) 0.087(8) 0.078(8) 0.029(6) 0.011(6) 0.027(6)
C18 0.035(6) 0.029(5) 0.027(5) 0.007(4) 0.007(4) 0.017(5)
C11 0.033(5) 0.031(5) 0.028(5) 0.012(4) 0.010(4) 0.018(5)
C17 0.046(6) 0.035(6) 0.035(6) 0.012(5) 0.004(5) 0.031(5)
C2 0.038(6) 0.021(5) 0.032(6) 0.008(4) 0.013(5) 0.004(5)
C12 0.044(6) 0.029(5) 0.027(5) 0.014(4) 0.018(5) 0.021(5)
C10 0.025(5) 0.025(5) 0.026(5) 0.007(4) 0.007(4) 0.015(4)
C8 0.047(7) 0.039(6) 0.031(6) 0.003(5) 0.002(5) 0.034(6)
O10W 0.078(8) 0.100(9) 0.068(8) -0.005(7) -0.010(6) 0.045(7)
C5 0.036(6) 0.037(6) 0.038(6) 0.019(5) 0.015(5) 0.018(5)
C14 0.023(5) 0.041(6) 0.037(6) 0.007(5) 0.010(5) 0.007(5)
O2W 0.071(7) 0.104(9) 0.038(6) 0.014(6) 0.013(5) 0.018(7)
C7 0.043(6) 0.068(7) 0.045(6) 0.014(5) 0.003(4) 0.042(5)
C1 0.081(8) 0.029(5) 0.040(6) 0.018(5) -0.003(5) 0.017(5)
C13 0.025(8) 0.029(8) 0.024(8) 0.012(6) 0.009(6) 0.013(6)
O8W 0.116(12) 0.109(11) 0.107(11) 0.024(9) 0.049(10) 0.048(10)
O4W 0.063(6) 0.105(8) 0.050(6) 0.020(6) 0.005(5) 0.054(6)
O5W 0.050(6) 0.062(6) 0.071(7) 0.032(5) 0.008(5) 0.019(5)
C3 0.065(15) 0.044(12) 0.066(15) 0.002(10) -0.023(11) 0.042(11)
C3A 0.050(11) 0.040(10) 0.042(10) 0.027(8) -0.004(7) 0.018(7)
C15 0.057(9) 0.044(8) 0.046(8) 0.014(6) 0.031(7) 0.010(6)
C9 0.070(14) 0.073(14) 0.067(14) 0.043(11) 0.037(10) 0.056(11)
C9A 0.047(14) 0.077(16) 0.056(15) 0.047(12) 0.037(11) 0.027(11)
C15A 0.025(10) 0.050(12) 0.036(12) 0.007(10) 0.014(9) 0.016(9)
C13A 0.021(7) 0.027(8) 0.031(8) 0.013(6) 0.020(6) 0.006(5)

loop_
_atom_type_symbol
_atom_type_description
_atom_type_scat_dispersion_real
_atom_type_scat_dispersion_imag
_atom_type_scat_source
C C 0.0181 0.0091 'International Tables Vol C Tables 4.2.6.8 and 6.1.1.4'
H H 0.0000 0.0000 'International Tables Vol C Tables 4.2.6.8 and 6.1.1.4'
Mo Mo -0.0483 2.7339 'International Tables Vol C Tables 4.2.6.8 and 6.1.1.4'
N N 0.0311 0.0180 'International Tables Vol C Tables 4.2.6.8 and 6.1.1.4'
Na Na 0.1353 0.1239 'International Tables Vol C Tables 4.2.6.8 and 6.1.1.4'
O O 0.0492 0.0322 'International Tables Vol C Tables 4.2.6.8 and 6.1.1.4'
S S 0.3331 0.5567 'International Tables Vol C Tables 4.2.6.8 and 6.1.1.4'

loop_
_geom_angle_atom_site_label_1
_geom_angle_atom_site_label_2
_geom_angle_atom_site_label_3
_geom_angle
_geom_angle_site_symmetry_1
_geom_angle_site_symmetry_3
Mo3 Mo1 Mo2 59.98(3) . .
S1 Mo1 Mo2 56.44(5) . .
S1 Mo1 Mo3 56.71(6) . .
O1 Mo1 Mo2 47.72(19) . .
O1 Mo1 Mo3 92.76(18) . .
O1 Mo1 S1 103.0(2) . .
O1 Mo1 O5 85.4(3) . .
O1 Mo1 O4 160.4(3) . .
O1 Mo1 N1 84.7(3) . .
O5 Mo1 Mo2 133.02(17) . .
O5 Mo1 Mo3 133.31(18) . .
O5 Mo1 S1 167.31(18) . .
O5 Mo1 N1 81.8(3) . .
O3 Mo1 Mo2 93.26(17) . .
O3 Mo1 Mo3 47.61(18) . .
O3 Mo1 S1 103.00(19) . .
O3 Mo1 O1 93.1(3) . .
O3 Mo1 O5 85.8(3) . .
O3 Mo1 O4 97.1(3) . .
O3 Mo1 N1 167.6(3) . .
O4 Mo1 Mo2 147.33(18) . .
O4 Mo1 Mo3 106.5(2) . .
O4 Mo1 S1 90.99(19) . .
O4 Mo1 O5 78.8(2) . .
O4 Mo1 N1 81.7(3) . .
N1 Mo1 Mo2 94.3(2) . .
N1 Mo1 Mo3 144.6(2) . .
N1 Mo1 S1 89.4(2) . .
Mo3 Mo2 Mo1 59.87(3) . .
S1 Mo2 Mo1 56.47(5) . .
S1 Mo2 Mo3 56.68(5) . .
O2 Mo2 Mo1 93.32(17) . .
O2 Mo2 Mo3 47.93(17) . .
O2 Mo2 S1 103.30(19) . .
O2 Mo2 O1 93.0(3) . .
O2 Mo2 O7 161.5(3) . .
O2 Mo2 O8 86.0(3) . .
O2 Mo2 N3 86.2(3) . .
O1 Mo2 Mo1 47.63(18) . .
O1 Mo2 Mo3 92.61(18) . .
O1 Mo2 S1 102.90(18) . .
O1 Mo2 O7 95.8(3) . .
O1 Mo2 O8 86.7(3) . .
O1 Mo2 N3 168.5(3) . .
O7 Mo2 Mo1 104.64(19) . .
O7 Mo2 Mo3 147.33(19) . .
O7 Mo2 S1 90.65(19) . .
O7 Mo2 O8 78.3(3) . .
O7 Mo2 N3 82.0(3) . .
O8 Mo2 Mo1 134.28(18) . .
O8 Mo2 Mo3 133.84(19) . .
O8 Mo2 S1 166.10(18) . .
O8 Mo2 N3 81.8(3) . .
N3 Mo2 Mo1 143.8(2) . .
N3 Mo2 Mo3 95.3(2) . .
N3 Mo2 S1 88.4(2) . .
Mo1 Mo3 Mo2 60.15(3) . .
S1 Mo3 Mo1 56.50(5) . .
S1 Mo3 Mo2 56.44(5) . .
O10 Mo3 Mo1 148.45(18) . .
O10 Mo3 Mo2 105.59(18) . .
O10 Mo3 S1 91.97(19) . .
O10 Mo3 O11 78.0(2) . .
O10 Mo3 N5 81.7(3) . .
O11 Mo3 Mo1 133.03(17) . .
O11 Mo3 Mo2 132.44(18) . .
O11 Mo3 S1 168.01(18) . .
O11 Mo3 N5 84.6(3) . .
O2 Mo3 Mo1 92.94(19) . .
O2 Mo3 Mo2 47.11(18) . .
O2 Mo3 S1 102.27(19) . .
O2 Mo3 O10 95.4(3) . .
O2 Mo3 O11 85.5(3) . .
O2 Mo3 N5 170.0(3) . .
O3 Mo3 Mo1 47.45(19) . .
O3 Mo3 Mo2 93.28(18) . .
O3 Mo3 S1 102.65(19) . .
O3 Mo3 O10 160.5(3) . .
O3 Mo3 O11 85.8(2) . .
O3 Mo3 O2 94.0(3) . .
O3 Mo3 N5 86.2(3) . .
N5 Mo3 Mo1 94.4(2) . .
N5 Mo3 Mo2 142.9(2) . .
N5 Mo3 S1 87.4(2) . .
Mo1 S1 Mo3 66.78(6) . .
Mo2 S1 Mo1 67.10(6) . .
Mo2 S1 Mo3 66.87(6) . .
O3W Na1 Na2 45.9(2) 1_565 1_565
O3W Na1 O2W 78.2(3) 1_565 1_565
O9 Na1 Na2 50.0(2) 1_565 1_565
O9 Na1 O3W 88.6(3) 1_565 1_565
O9 Na1 O12 100.6(4) 1_565 1_665
O9 Na1 O1W 157.4(3) 1_565 .
O9 Na1 O2W 69.1(3) 1_565 1_565
O12 Na1 Na2 142.0(3) 1_665 1_565
O12 Na1 O3W 170.7(4) 1_665 1_565
O12 Na1 O1W 90.9(3) 1_665 .
O12 Na1 O2W 104.9(4) 1_665 1_565
O6 Na1 Na2 115.6(3) . 1_565
O6 Na1 O3W 87.4(3) . 1_565
O6 Na1 O9 101.1(3) . 1_565
O6 Na1 O12 90.9(3) . 1_665
O6 Na1 O1W 98.1(3) . .
O6 Na1 O2W 162.5(4) . 1_565
O1W Na1 Na2 110.3(2) . 1_565
O1W Na1 O3W 80.3(3) . 1_565
O1W Na1 O2W 89.2(3) . 1_565
O2W Na1 Na2 46.9(3) 1_565 1_565
Na1 Na2 H5WA 116.7 1_545 .
O8 Na2 Na1 94.3(2) . 1_545
O8 Na2 O3W 135.7(3) . .
O8 Na2 O9 52.4(2) . .
O8 Na2 C8 26.5(3) . .
O8 Na2 O2W 88.9(4) . .
O8 Na2 O5W 108.1(3) . .
O8 Na2 H5WA 126.6 . .
O3W Na2 Na1 48.5(2) . 1_545
O3W Na2 O9 84.9(3) . .
O3W Na2 C8 110.2(3) . .
O3W Na2 O2W 87.9(4) . .
O3W Na2 H5WA 70.2 . .
O9 Na2 Na1 43.05(19) . 1_545
O9 Na2 C8 25.9(3) . .
O9 Na2 H5WA 131.0 . .
C8 Na2 Na1 68.1(2) . 1_545
C8 Na2 H5WA 134.9 . .
O2W Na2 Na1 57.0(4) . 1_545
O2W Na2 O9 71.7(4) . .
O2W Na2 C8 78.7(4) . .
O2W Na2 H5WA 144.2 . .
O4W Na2 Na1 135.0(3) 2_766 1_545
O4W Na2 O8 99.6(3) 2_766 .
O4W Na2 O3W 123.3(3) 2_766 .
O4W Na2 O9 139.8(4) 2_766 .
O4W Na2 C8 121.2(4) 2_766 .
O4W Na2 O2W 80.6(4) 2_766 .
O4W Na2 O5W 90.4(4) 2_766 .
O4W Na2 H5WA 88.1 2_766 .
O5W Na2 Na1 125.3(3) . 1_545
O5W Na2 O3W 84.1(3) . .
O5W Na2 O9 123.4(4) . .
O5W Na2 C8 119.3(4) . .
O5W Na2 O2W 161.9(4) . .
O5W Na2 H5WA 18.6 . .
C13 O10 Mo3 116.8(9) . .
C13A O10 Mo3 115.0(7) . .
C14 O11 Mo3 116.9(6) . .
Mo2 O2 Mo3 85.0(2) . .
Mo1 O1 Mo2 84.6(2) . .
C2 O5 Mo1 114.9(6) . .
Mo1 O3 Mo3 84.9(3) . .
C1 O4 Mo1 116.7(6) . .
C7 O7 Mo2 117.9(7) . .
Mo2 O8 Na2 147.0(4) . .
C8 O8 Mo2 114.9(7) . .
C8 O8 Na2 97.0(6) . .
C6 N1 Mo1 128.1(7) . .
C4 N1 Mo1 125.4(7) . .
C4 N1 C6 105.6(8) . .
C16 N5 Mo3 124.9(6) . .
C16 N5 C18 105.8(8) . .
C18 N5 Mo3 129.2(7) . .
Na1 O3W H3WA 116.0 1_545 .
Na1 O3W H3WB 116.6 1_545 .
Na2 O3W Na1 85.6(3) . 1_545
Na2 O3W H3WA 101.5 . .
Na2 O3W H3WB 137.9 . .
H3WA O3W H3WB 99.6 . .
Na1 O9 Na2 87.0(3) 1_545 .
C8 O9 Na1 162.4(8) . 1_545
C8 O9 Na2 89.4(7) . .
C4 N2 H2 126.4 . .
C4 N2 C5 107.2(9) . .
C5 N2 H2 126.4 . .
C14 O12 Na1 163.0(8) . 1_445
C12 N3 Mo2 128.5(6) . .
C10 N3 Mo2 126.0(7) . .
C10 N3 C12 104.7(8) . .
C2 O6 Na1 147.1(8) . .
Na1 O1W H1WA 117.2 . .
Na1 O1W H1WB 110.1 . .
H1WA O1W H1WB 109.6 . .
C16 N6 H6 126.9 . .
C16 N6 C17 106.2(8) . .
C17 N6 H6 126.9 . .
C11 N4 H4 126.5 . .
C10 N4 H4 126.5 . .
C10 N4 C11 107.0(8) . .
H7WA O7W H7WB 132.7 . .
H9WA O9W H9WB 114.0 . .
N1 C6 H6A 125.1 . .
C5 C6 N1 109.9(9) . .
C5 C6 H6A 125.1 . .
N1 C4 N2 111.5(9) . .
N1 C4 H4A 124.3 . .
N2 C4 H4A 124.3 . .
N5 C16 N6 111.7(9) . .
N5 C16 H16 124.1 . .
N6 C16 H16 124.1 . .
H6WA O6W H6WB 112.3 . .
N5 C18 H18 124.9 . .
C17 C18 N5 110.2(9) . .
C17 C18 H18 124.9 . .
N4 C11 H11 126.8 . .
C12 C11 N4 106.3(9) . .
C12 C11 H11 126.8 . .
N6 C17 H17 127.0 . .
C18 C17 N6 106.0(8) . .
C18 C17 H17 127.0 . .
O5 C2 C1 116.1(9) . .
O6 C2 O5 121.8(10) . .
O6 C2 C1 121.9(10) . .
N3 C12 H12 125.0 . .
C11 C12 N3 110.1(9) . .
C11 C12 H12 125.0 . .
N3 C10 H10 124.1 . .
N4 C10 N3 111.9(9) . .
N4 C10 H10 124.1 . .
O8 C8 Na2 56.5(5) . .
O8 C8 C7 116.6(9) . .
O9 C8 Na2 64.8(7) . .
O9 C8 O8 121.2(11) . .
O9 C8 C7 122.2(10) . .
C7 C8 Na2 172.4(7) . .
H10A O10W H10B 110.9 . .
N2 C5 H5 127.1 . .
C6 C5 N2 105.8(9) . .
C6 C5 H5 127.1 . .
O11 C14 C13 113.9(11) . .
O11 C14 C13A 114.4(10) . .
O12 C14 O11 123.3(10) . .
O12 C14 C13 120.1(11) . .
O12 C14 C13A 121.4(11) . .
Na1 O2W H2WA 66(8) 1_545 .
Na1 O2W H2WB 145(9) 1_545 .
Na2 O2W Na1 76.1(4) . 1_545
Na2 O2W H2WA 142(7) . .
Na2 O2W H2WB 103(7) . .
H2WA O2W H2WB 109.2(18) . .
O7 C7 C8 110.8(9) . .
O7 C7 H7A 103.3 . .
O7 C7 H7B 103.6 . .
O7 C7 C9 113.1(13) . .
C8 C7 H7A 103.3 . .
C8 C7 H7B 103.6 . .
C9 C7 C8 120.7(14) . .
C9 C7 H7A 103.3 . .
C9A C7 O7 122.9(17) . .
C9A C7 C8 109.9(15) . .
C9A C7 H7B 103.6 . .
O4 C1 C2 112.2(9) . .
O4 C1 H1A 103.3 . .
O4 C1 H1B 98.8 . .
O4 C1 C3A 118.0(13) . .
C2 C1 H1A 103.3 . .
C2 C1 H1B 98.8 . .
C3 C1 O4 118.9(17) . .
C3 C1 C2 113.5(15) . .
C3 C1 H1A 103.3 . .
C3A C1 C2 122.9(14) . .
C3A C1 H1B 98.8 . .
O10 C13 C14 105.8(13) . .
O10 C13 H13 100.8 . .
C14 C13 H13 100.8 . .
C15 C13 O10 125(2) . .
C15 C13 C14 118(2) . .
C15 C13 H13 100.8 . .
H8WA O8W H8WB 108.6 . .
Na2 O4W H4WA 106.1 2_766 .
Na2 O4W H4WB 138.2 2_766 .
H4WA O4W H4WB 108.9 . .
Na2 O5W H5WA 97.1 . .
Na2 O5W H5WB 136.4 . .
H5WA O5W H5WB 108.3 . .
C1 C3 H3A 109.5 . .
C1 C3 H3B 109.5 . .
C1 C3 H3C 109.5 . .
H3A C3 H3B 109.5 . .
H3A C3 H3C 109.5 . .
H3B C3 H3C 109.5 . .
C1 C3A H3AA 109.5 . .
C1 C3A H3AB 109.5 . .
C1 C3A H3AC 109.5 . .
H3AA C3A H3AB 109.5 . .
H3AA C3A H3AC 109.5 . .
H3AB C3A H3AC 109.5 . .
C13 C15 H15A 109.5 . .
C13 C15 H15B 109.5 . .
C13 C15 H15C 109.5 . .
H15A C15 H15B 109.5 . .
H15A C15 H15C 109.5 . .
H15B C15 H15C 109.5 . .
C7 C9 H9A 109.5 . .
C7 C9 H9B 109.5 . .
C7 C9 H9C 109.5 . .
H9A C9 H9B 109.5 . .
H9A C9 H9C 109.5 . .
H9B C9 H9C 109.5 . .
C7 C9A H9AA 109.5 . .
C7 C9A H9AB 109.5 . .
C7 C9A H9AC 109.5 . .
H9AA C9A H9AB 109.5 . .
H9AA C9A H9AC 109.5 . .
H9AB C9A H9AC 109.5 . .
H15D C15A H15E 109.5 . .
H15D C15A H15F 109.5 . .
H15E C15A H15F 109.5 . .
C13A C15A H15D 109.5 . .
C13A C15A H15E 109.5 . .
C13A C15A H15F 109.5 . .
O10 C13A C14 110.7(11) . .
O10 C13A H13A 93.3 . .
C14 C13A H13A 93.3 . .
C15A C13A O10 117.6(14) . .
C15A C13A C14 130.6(14) . .
C15A C13A H13A 93.3 . .

loop_
_geom_bond_atom_site_label_1
_geom_bond_atom_site_label_2
_geom_bond_distance
_geom_bond_site_symmetry_2
Mo1 Mo2 2.6158(9) .
Mo1 Mo3 2.6086(10) .
Mo1 S1 2.367(2) .
Mo1 O1 1.941(6) .
Mo1 O5 2.135(6) .
Mo1 O3 1.929(6) .
Mo1 O4 1.994(6) .
Mo1 N1 2.241(8) .
Mo2 Mo3 2.6114(9) .
Mo2 S1 2.366(2) .
Mo2 O2 1.921(6) .
Mo2 O1 1.944(6) .
Mo2 O7 1.999(7) .
Mo2 O8 2.133(6) .
Mo2 N3 2.237(8) .
Mo3 S1 2.373(2) .
Mo3 O10 2.003(6) .
Mo3 O11 2.131(6) .
Mo3 O2 1.946(6) .
Mo3 O3 1.934(6) .
Mo3 N5 2.252(8) .
Na1 Na2 3.346(6) 1_565
Na1 O3W 2.514(9) 1_565
Na1 O9 2.287(8) 1_565
Na1 O12 2.348(8) 1_665
Na1 O6 2.284(8) .
Na1 O1W 2.420(9) .
Na1 O2W 2.890(15) 1_565
Na2 Na1 3.346(6) 1_545
Na2 O8 2.383(8) .
Na2 O3W 2.409(9) .
Na2 O9 2.566(10) .
Na2 C8 2.837(13) .
Na2 O2W 2.519(13) .
Na2 O4W 2.376(10) 2_766
Na2 O5W 2.406(10) .
Na2 H5WA 2.6486 .
O10 C13 1.44(2) .
O10 C13A 1.454(18) .
O11 C14 1.268(13) .
O5 C2 1.278(12) .
O4 C1 1.419(13) .
O7 C7 1.406(12) .
O8 C8 1.277(13) .
N1 C6 1.363(13) .
N1 C4 1.321(13) .
N5 C16 1.302(13) .
N5 C18 1.362(13) .
O3W Na1 2.514(9) 1_545
O3W H3WA 0.9785 .
O3W H3WB 1.0012 .
O9 Na1 2.287(8) 1_545
O9 C8 1.239(13) .
N2 H2 0.8800 .
N2 C4 1.328(13) .
N2 C5 1.378(14) .
O12 Na1 2.348(8) 1_445
O12 C14 1.214(14) .
N3 C12 1.392(13) .
N3 C10 1.331(12) .
O6 C2 1.237(13) .
O1W H1WA 0.8495 .
O1W H1WB 0.8502 .
N6 H6 0.8800 .
N6 C16 1.344(13) .
N6 C17 1.379(14) .
N4 H4 0.8800 .
N4 C11 1.393(13) .
N4 C10 1.328(12) .
O7W H7WA 0.8550 .
O7W H7WB 0.8707 .
O9W H9WA 0.8171 .
O9W H9WB 0.8396 .
C6 H6A 0.9500 .
C6 C5 1.350(15) .
C4 H4A 0.9500 .
C16 H16 0.9500 .
O6W H6WA 0.9843 .
O6W H6WB 0.9424 .
C18 H18 0.9500 .
C18 C17 1.339(14) .
C11 H11 0.9500 .
C11 C12 1.333(14) .
C17 H17 0.9500 .
C2 C1 1.507(17) .
C12 H12 0.9500 .
C10 H10 0.9500 .
C8 C7 1.515(18) .
O10W H10A 0.8463 .
O10W H10B 0.8395 .
C5 H5 0.9500 .
C14 C13 1.61(3) .
C14 C13A 1.51(2) .
O2W Na1 2.890(15) 1_545
O2W H2WA 0.856(10) .
O2W H2WB 0.850(10) .
C7 H7A 1.0000 .
C7 H7B 1.0000 .
C7 C9 1.43(3) .
C7 C9A 1.34(3) .
C1 H1A 1.0000 .
C1 H1B 1.0000 .
C1 C3 1.34(3) .
C1 C3A 1.45(2) .
C13 H13 1.0000 .
C13 C15 1.255(17) .
O8W H8WA 0.8450 .
O8W H8WB 1.0216 .
O4W Na2 2.376(10) 2_766
O4W H4WA 0.8627 .
O4W H4WB 0.8461 .
O5W H5WA 0.8495 .
O5W H5WB 0.8644 .
C3 H3A 0.9800 .
C3 H3B 0.9800 .
C3 H3C 0.9800 .
C3A H3AA 0.9800 .
C3A H3AB 0.9800 .
C3A H3AC 0.9800 .
C15 H15A 0.9800 .
C15 H15B 0.9800 .
C15 H15C 0.9800 .
C9 H9A 0.9800 .
C9 H9B 0.9800 .
C9 H9C 0.9800 .
C9A H9AA 0.9800 .
C9A H9AB 0.9800 .
C9A H9AC 0.9800 .
C15A H15D 0.9800 .
C15A H15E 0.9800 .
C15A H15F 0.9800 .
C15A C13A 1.254(15) .
C13A H13A 1.0000 .
